data_4501847
loop_
_publ_author_name
'Roper, Laila C.'
'Pr\"asang, Carsten'
'Kozhevnikov, Valery N.'
'Whitwood, Adrian C.'
'Karadakov, Peter B.'
'Bruce, Duncan W.'

_publ_section_title
;
 Experimental and Theoretical Study of Halogen-Bonded Complexes of DMAP
 with Di- and Triiodofluorobenzenes. A Complex with a Very Short
 N&#x00B7;&#x00B7;&#x00B7;I Halogen Bond
;
_journal_issue 8
_journal_name_full 'Crystal Growth &amp; Design'
_journal_page_first 3710
_journal_paper_doi 10.1021/cg100549u
_journal_volume 10
_journal_year 2010
_chemical_formula_moiety 'C7 H10 N2, 0.5(C6 F4 I2)'
_chemical_formula_sum 'C10 H10 F2 I N2'
_chemical_formula_weight 323.10
_chemical_name_systematic
; 
 ? 
;
_space_group_IT_number 14
_symmetry_cell_setting monoclinic
_symmetry_space_group_name_Hall '-P 2ybc'
_symmetry_space_group_name_H-M 'P 1 21/c 1'
_atom_sites_solution_hydrogens geom
_atom_sites_solution_primary direct
_atom_sites_solution_secondary difmap
_audit_creation_method SHELXL-97
_cell_angle_alpha 90.00
_cell_angle_beta 105.8480(10)
_cell_angle_gamma 90.00
_cell_formula_units_Z 4
_cell_length_a 7.4130(5)
_cell_length_b 16.3619(11)
_cell_length_c 9.4069(6)
_cell_measurement_reflns_used 7473
_cell_measurement_temperature 110(2)
_cell_measurement_theta_max 29.95
_cell_measurement_theta_min 2.25
_cell_volume 1097.60(13)
_computing_cell_refinement 'Bruker SMART'
_computing_data_collection 'Bruker SMART'
_computing_data_reduction 'Bruker SAINT'
_computing_molecular_graphics 'Bruker SHELXTL'
_computing_publication_material 'Bruker SHELXTL'
_computing_structure_refinement 'SHELXL-97 (Sheldrick, 1997)'
_computing_structure_solution 'SHELXS-97 (Sheldrick, 1997)'
_diffrn_ambient_temperature 110(2)
_diffrn_measured_fraction_theta_full 0.984
_diffrn_measured_fraction_theta_max 0.984
_diffrn_measurement_device_type 'CCD area detector'
_diffrn_measurement_method 'phi and omega scans'
_diffrn_radiation_monochromator graphite
_diffrn_radiation_source 'fine-focus sealed tube'
_diffrn_radiation_type MoK\a
_diffrn_radiation_wavelength 0.71073
_diffrn_reflns_av_R_equivalents 0.0210
_diffrn_reflns_av_sigmaI/netI 0.0184
_diffrn_reflns_limit_h_max 10
_diffrn_reflns_limit_h_min -10
_diffrn_reflns_limit_k_max 22
_diffrn_reflns_limit_k_min -22
_diffrn_reflns_limit_l_max 12
_diffrn_reflns_limit_l_min -12
_diffrn_reflns_number 12014
_diffrn_reflns_theta_full 30.01
_diffrn_reflns_theta_max 30.01
_diffrn_reflns_theta_min 2.49
_exptl_absorpt_coefficient_mu 2.913
_exptl_absorpt_correction_T_max 0.609
_exptl_absorpt_correction_T_min 0.477
_exptl_absorpt_correction_type multi-scan
_exptl_absorpt_process_details 'SADABS v2.03; (Sheldrick)'
_exptl_crystal_colour colourless
_exptl_crystal_density_diffrn 1.955
_exptl_crystal_density_method 'not measured'
_exptl_crystal_description block
_exptl_crystal_F_000 620
_exptl_crystal_size_max 0.34
_exptl_crystal_size_mid 0.19
_exptl_crystal_size_min 0.17
_refine_diff_density_max 1.224
_refine_diff_density_min -0.590
_refine_diff_density_rms 0.098
_refine_ls_extinction_method none
_refine_ls_goodness_of_fit_ref 1.121
_refine_ls_hydrogen_treatment constr
_refine_ls_matrix_type full
_refine_ls_number_parameters 138
_refine_ls_number_reflns 3152
_refine_ls_number_restraints 0
_refine_ls_restrained_S_all 1.121
_refine_ls_R_factor_all 0.0233
_refine_ls_R_factor_gt 0.0212
_refine_ls_shift/su_max 0.003
_refine_ls_shift/su_mean 0.000
_refine_ls_structure_factor_coef Fsqd
_refine_ls_weighting_details 'calc w=1/[\s^2^(Fo^2^)+(0.0246P)^2^+0.7354P] where P=(Fo^2^+2Fc^2^)/3'
_refine_ls_weighting_scheme calc
_refine_ls_wR_factor_gt 0.0505
_refine_ls_wR_factor_ref 0.0513
_reflns_number_gt 2969
_reflns_number_total 3152
_reflns_threshold_expression >2sigma(I)
_cod_data_source_file cg100549u_si_001.cif
_cod_data_source_block dwb0807m
_cod_depositor_comments
;
The following automatic conversions were performed:

'_symmetry_cell_setting' value 'Monoclinic' changed to 'monoclinic'
according to /home/saulius/struct/CIF-dictionaries/cif_core.dic
dictionary named 'cif_core.dic' version 2.4.2 from 2011-04-26.

Automatic conversion script
Id: cif_fix_values 1715 2011-07-08 13:25:40Z adriana 
;
_cod_original_sg_symbol_H-M P2(1)/c
_cod_database_code 4501847

loop_
_symmetry_equiv_pos_as_xyz
'x, y, z'
'-x, y+1/2, -z+1/2'
'-x, -y, -z'
'x, -y-1/2, z-1/2'

loop_
_atom_site_label
_atom_site_type_symbol
_atom_site_fract_x
_atom_site_fract_y
_atom_site_fract_z
_atom_site_U_iso_or_equiv
_atom_site_adp_type
_atom_site_occupancy
_atom_site_symmetry_multiplicity
_atom_site_calc_flag
_atom_site_refinement_flags
C1 C 0.0406(3) 0.58495(11) 0.0066(2) 0.0155(3) Uani 1 1 d .
C2 C 0.1762(3) 0.52655(11) 0.0038(2) 0.0159(3) Uani 1 1 d .
C3 C 0.1362(3) 0.44408(12) -0.0027(2) 0.0163(3) Uani 1 1 d .
F1 F 0.35165(16) 0.55060(7) 0.00932(13) 0.0192(2) Uani 1 1 d .
F2 F 0.27498(16) 0.39113(7) -0.00552(14) 0.0218(2) Uani 1 1 d .
I1 I 0.104578(16) 0.711562(7) 0.019512(13) 0.01625(5) Uani 1 1 d .
C4 C 0.2772(3) 0.91164(12) 0.1567(2) 0.0198(4) Uani 1 1 d .
H4 H 0.3117 0.8826 0.2476 0.024 Uiso 1 1 calc R
C5 C 0.3300(3) 0.99269(12) 0.1577(2) 0.0185(4) Uani 1 1 d .
H5 H 0.3980 1.0178 0.2474 0.022 Uiso 1 1 calc R
C6 C 0.2823(3) 1.03780(11) 0.0252(2) 0.0169(3) Uani 1 1 d .
C7 C 0.1796(3) 0.99505(12) -0.1019(2) 0.0187(4) Uani 1 1 d .
H7 H 0.1428 1.0218 -0.1950 0.022 Uiso 1 1 calc R
C8 C 0.1331(3) 0.91438(12) -0.0898(2) 0.0204(4) Uani 1 1 d .
H8 H 0.0626 0.8875 -0.1768 0.025 Uiso 1 1 calc R
C9 C 0.4277(4) 1.16118(14) 0.1516(3) 0.0290(5) Uani 1 1 d .
H9A H 0.3535 1.1591 0.2233 0.044 Uiso 1 1 calc R
H9B H 0.4451 1.2183 0.1267 0.044 Uiso 1 1 calc R
H9C H 0.5503 1.1358 0.1944 0.044 Uiso 1 1 calc R
C10 C 0.2823(3) 1.16064(13) -0.1213(2) 0.0253(4) Uani 1 1 d .
H10A H 0.3348 1.1315 -0.1918 0.038 Uiso 1 1 calc R
H10B H 0.3343 1.2160 -0.1064 0.038 Uiso 1 1 calc R
H10C H 0.1456 1.1636 -0.1601 0.038 Uiso 1 1 calc R
N1 N 0.1804(3) 0.87119(11) 0.03580(19) 0.0208(3) Uani 1 1 d .
N2 N 0.3300(3) 1.11730(10) 0.01875(19) 0.0222(3) Uani 1 1 d .

loop_
_atom_site_aniso_label
_atom_site_aniso_U_11
_atom_site_aniso_U_22
_atom_site_aniso_U_33
_atom_site_aniso_U_23
_atom_site_aniso_U_13
_atom_site_aniso_U_12
C1 0.0191(8) 0.0127(8) 0.0150(8) -0.0013(6) 0.0050(6) -0.0007(7)
C2 0.0150(8) 0.0168(8) 0.0169(8) 0.0003(6) 0.0062(6) -0.0001(7)
C3 0.0178(8) 0.0144(8) 0.0175(8) 0.0004(6) 0.0061(7) 0.0047(7)
F1 0.0156(5) 0.0171(5) 0.0260(6) -0.0003(4) 0.0077(4) -0.0009(4)
F2 0.0198(5) 0.0153(5) 0.0326(6) -0.0005(5) 0.0112(5) 0.0053(4)
I1 0.02006(7) 0.01120(7) 0.01780(7) -0.00020(4) 0.00567(5) 0.00019(4)
C4 0.0236(9) 0.0176(9) 0.0188(9) 0.0025(7) 0.0070(7) 0.0022(7)
C5 0.0207(9) 0.0171(9) 0.0175(8) -0.0002(7) 0.0052(7) -0.0005(7)
C6 0.0176(8) 0.0160(9) 0.0180(8) -0.0008(6) 0.0065(7) -0.0005(6)
C7 0.0230(9) 0.0163(9) 0.0168(8) 0.0007(6) 0.0055(7) 0.0005(7)
C8 0.0254(9) 0.0180(9) 0.0180(9) -0.0030(7) 0.0061(7) -0.0020(7)
C9 0.0390(12) 0.0199(10) 0.0274(11) -0.0063(8) 0.0075(9) -0.0085(9)
C10 0.0347(11) 0.0158(9) 0.0272(10) 0.0040(7) 0.0115(9) 0.0014(8)
N1 0.0230(8) 0.0173(8) 0.0223(8) -0.0010(6) 0.0065(6) -0.0012(6)
N2 0.0297(9) 0.0145(8) 0.0212(8) 0.0005(6) 0.0047(7) -0.0039(6)

loop_
_atom_type_symbol
_atom_type_description
_atom_type_scat_dispersion_real
_atom_type_scat_dispersion_imag
_atom_type_scat_source
C C 0.0033 0.0016 'International Tables Vol C Tables 4.2.6.8 and 6.1.1.4'
H H 0.0000 0.0000 'International Tables Vol C Tables 4.2.6.8 and 6.1.1.4'
N N 0.0061 0.0033 'International Tables Vol C Tables 4.2.6.8 and 6.1.1.4'
F F 0.0171 0.0103 'International Tables Vol C Tables 4.2.6.8 and 6.1.1.4'
I I -0.4742 1.8119 'International Tables Vol C Tables 4.2.6.8 and 6.1.1.4'

loop_
_geom_angle_atom_site_label_1
_geom_angle_atom_site_label_2
_geom_angle_atom_site_label_3
_geom_angle
_geom_angle_site_symmetry_1
_geom_angle_site_symmetry_3
C3 C1 C2 116.53(17) 3_565 .
C3 C1 I1 122.10(13) 3_565 .
C2 C1 I1 121.37(14) . .
F1 C2 C3 118.77(16) . .
F1 C2 C1 119.56(17) . .
C3 C2 C1 121.67(17) . .
F2 C3 C2 118.20(17) . .
F2 C3 C1 120.00(17) . 3_565
C2 C3 C1 121.80(17) . 3_565
C1 I1 N1 179.25(6) . .
N1 C4 C5 124.35(18) . .
N1 C4 H4 117.8 . .
C5 C4 H4 117.8 . .
C4 C5 C6 119.64(18) . .
C4 C5 H5 120.2 . .
C6 C5 H5 120.2 . .
N2 C6 C5 122.53(17) . .
N2 C6 C7 121.62(17) . .
C5 C6 C7 115.84(17) . .
C8 C7 C6 119.58(18) . .
C8 C7 H7 120.2 . .
C6 C7 H7 120.2 . .
N1 C8 C7 124.59(18) . .
N1 C8 H8 117.7 . .
C7 C8 H8 117.7 . .
N2 C9 H9A 109.5 . .
N2 C9 H9B 109.5 . .
H9A C9 H9B 109.5 . .
N2 C9 H9C 109.5 . .
H9A C9 H9C 109.5 . .
H9B C9 H9C 109.5 . .
N2 C10 H10A 109.5 . .
N2 C10 H10B 109.5 . .
H10A C10 H10B 109.5 . .
N2 C10 H10C 109.5 . .
H10A C10 H10C 109.5 . .
H10B C10 H10C 109.5 . .
C8 N1 C4 116.00(17) . .
C8 N1 I1 117.77(13) . .
C4 N1 I1 125.95(13) . .
C6 N2 C9 120.79(17) . .
C6 N2 C10 120.53(17) . .
C9 N2 C10 118.68(17) . .

loop_
_geom_bond_atom_site_label_1
_geom_bond_atom_site_label_2
_geom_bond_distance
_geom_bond_site_symmetry_2
C1 C3 1.385(3) 3_565
C1 C2 1.392(3) .
C1 I1 2.1212(18) .
C2 F1 1.347(2) .
C2 C3 1.379(3) .
C3 F2 1.351(2) .
C3 C1 1.385(3) 3_565
I1 N1 2.6672(17) .
C4 N1 1.342(3) .
C4 C5 1.382(3) .
C4 H4 0.9500 .
C5 C6 1.409(3) .
C5 H5 0.9500 .
C6 N2 1.354(2) .
C6 C7 1.415(3) .
C7 C8 1.376(3) .
C7 H7 0.9500 .
C8 N1 1.339(3) .
C8 H8 0.9500 .
C9 N2 1.451(3) .
C9 H9A 0.9800 .
C9 H9B 0.9800 .
C9 H9C 0.9800 .
C10 N2 1.452(3) .
C10 H10A 0.9800 .
C10 H10B 0.9800 .
C10 H10C 0.9800 .

loop_
_geom_torsion_atom_site_label_1
_geom_torsion_atom_site_label_2
_geom_torsion_atom_site_label_3
_geom_torsion_atom_site_label_4
_geom_torsion
_geom_torsion_site_symmetry_1
_geom_torsion_site_symmetry_4
C3 C1 C2 F1 -179.14(16) 3_565 .
I1 C1 C2 F1 -0.1(2) . .
C3 C1 C2 C3 0.1(3) 3_565 .
I1 C1 C2 C3 179.15(14) . .
F1 C2 C3 F2 -1.0(3) . .
C1 C2 C3 F2 179.74(16) . .
F1 C2 C3 C1 179.14(16) . 3_565
C1 C2 C3 C1 -0.1(3) . 3_565
N1 C4 C5 C6 -0.3(3) . .
C4 C5 C6 N2 -179.92(19) . .
C4 C5 C6 C7 0.5(3) . .
N2 C6 C7 C8 -179.56(19) . .
C5 C6 C7 C8 0.0(3) . .
C6 C7 C8 N1 -0.9(3) . .
C7 C8 N1 C4 1.1(3) . .
C7 C8 N1 I1 -173.16(16) . .
C5 C4 N1 C8 -0.5(3) . .
C5 C4 N1 I1 173.20(15) . .
C5 C6 N2 C9 -2.5(3) . .
C7 C6 N2 C9 177.03(19) . .
C5 C6 N2 C10 178.27(19) . .
C7 C6 N2 C10 -2.2(3) . .
